data_7207973
loop_
_publ_author_name
'Ji, Can'
'Li, Bo'
'Ma, Ming-Li'
'Zang, Shuang-Quan'
'Hou, Hong-Wei'
'Mak, Thomas C. W.'

_publ_section_title
;
 A series of five divalent zinc and cadmium coordination polymers based on
 a new bifunctional ligand: syntheses, crystal structures, and properties
;
_journal_issue 11
_journal_name_full CrystEngComm
_journal_page_first 3951
_journal_paper_doi 10.1039/c2ce06720j
_journal_volume 14
_journal_year 2012
_chemical_formula_moiety 'C15 H13 Cd Cl N4 O2'
_chemical_formula_sum 'C15 H13 Cd Cl N4 O2'
_chemical_formula_weight 429.14
_chemical_name_systematic
;
?
;
_space_group_IT_number 13
_symmetry_cell_setting monoclinic
_symmetry_space_group_name_Hall '-P 2yc'
_symmetry_space_group_name_H-M 'P 1 2/c 1'
_atom_sites_solution_hydrogens constr
_atom_sites_solution_primary direct
_atom_sites_solution_secondary difmap
_audit_creation_method SHELXL-97
_cell_angle_alpha 90.00
_cell_angle_beta 98.368(4)
_cell_angle_gamma 90.00
_cell_formula_units_Z 4
_cell_length_a 8.8844(4)
_cell_length_b 10.4799(5)
_cell_length_c 17.2726(7)
_cell_measurement_reflns_used 3191
_cell_measurement_temperature 293(2)
_cell_measurement_theta_max 28.9528
_cell_measurement_theta_min 3.0184
_cell_volume 1591.09(12)
_computing_structure_refinement 'SHELXL-97 (Sheldrick, 1997)'
_computing_structure_solution 'SHELXS-97 (Sheldrick, 1990)'
_diffrn_ambient_temperature 293(2)
_diffrn_measured_fraction_theta_full 0.998
_diffrn_measured_fraction_theta_max 0.998
_diffrn_radiation_monochromator graphite
_diffrn_radiation_source 'fine-focus sealed tube'
_diffrn_radiation_type MoK\a
_diffrn_radiation_wavelength 0.71073
_diffrn_reflns_av_R_equivalents 0.0327
_diffrn_reflns_av_sigmaI/netI 0.0391
_diffrn_reflns_limit_h_max 9
_diffrn_reflns_limit_h_min -10
_diffrn_reflns_limit_k_max 9
_diffrn_reflns_limit_k_min -12
_diffrn_reflns_limit_l_max 20
_diffrn_reflns_limit_l_min -20
_diffrn_reflns_number 7543
_diffrn_reflns_theta_full 25.00
_diffrn_reflns_theta_max 25.00
_diffrn_reflns_theta_min 3.02
_exptl_absorpt_coefficient_mu 1.554
_exptl_absorpt_correction_T_max 0.7891
_exptl_absorpt_correction_T_min 0.7463
_exptl_absorpt_correction_type multi-scan
_exptl_absorpt_process_details SADABS(2009)
_exptl_crystal_density_diffrn 1.792
_exptl_crystal_density_method 'not measured'
_exptl_crystal_F_000 848
_exptl_crystal_size_max 0.20
_exptl_crystal_size_mid 0.18
_exptl_crystal_size_min 0.16
_refine_diff_density_max 1.263
_refine_diff_density_min -2.680
_refine_diff_density_rms 0.113
_refine_ls_extinction_method none
_refine_ls_goodness_of_fit_ref 2.137
_refine_ls_matrix_type full
_refine_ls_number_parameters 203
_refine_ls_number_reflns 2802
_refine_ls_number_restraints 0
_refine_ls_restrained_S_all 2.137
_refine_ls_R_factor_all 0.0767
_refine_ls_R_factor_gt 0.0515
_refine_ls_shift/su_max 0.087
_refine_ls_shift/su_mean 0.008
_refine_ls_structure_factor_coef Fsqd
_refine_ls_weighting_details 'calc w=1/[\s^2^(Fo^2^)+(0.0000P)^2^+0.0000P] where P=(Fo^2^+2Fc^2^)/3'
_refine_ls_weighting_scheme calc
_refine_ls_wR_factor_gt 0.0751
_refine_ls_wR_factor_ref 0.0778
_reflns_number_gt 2001
_reflns_number_total 2802
_reflns_threshold_expression >2sigma(I)
_cod_data_source_file c2ce06720j.txt
_cod_data_source_block 4
_cod_original_sg_symbol_H-M 'P 2/c'
_cod_database_code 7207973

loop_
_symmetry_equiv_pos_as_xyz
'x, y, z'
'-x, y, -z+1/2'
'-x, -y, -z'
'x, -y, z-1/2'

loop_
_atom_site_label
_atom_site_type_symbol
_atom_site_fract_x
_atom_site_fract_y
_atom_site_fract_z
_atom_site_U_iso_or_equiv
_atom_site_adp_type
_atom_site_occupancy
_atom_site_symmetry_multiplicity
_atom_site_calc_flag
_atom_site_refinement_flags
C12 C 1.0738(6) 0.7498(7) -0.0968(4) 0.064(2) Uani 1 1 d .
H12A H 1.0707 0.8215 -0.1325 0.077 Uiso 1 1 calc R
H12B H 1.1757 0.7144 -0.0911 0.077 Uiso 1 1 calc R
Cd1 Cd 1.5000 1.06811(6) 0.2500 0.0442(2) Uani 1 2 d S
Cd2 Cd 1.5000 1.43880(6) 0.2500 0.0392(2) Uani 1 2 d S
Cl1 Cl 1.54911(16) 1.24125(17) 0.15355(8) 0.0476(4) Uani 1 1 d .
N4 N 0.7538(5) 0.5691(5) -0.1918(3) 0.0495(15) Uani 1 1 d .
N3 N 0.9671(6) 0.6532(6) -0.1317(3) 0.0496(15) Uani 1 1 d .
C4 C 0.8976(7) 0.8111(6) -0.0012(4) 0.0503(18) Uani 1 1 d .
H4 H 0.8160 0.7847 -0.0376 0.060 Uiso 1 1 calc R
C13 C 0.8353(7) 0.6729(7) -0.1793(4) 0.0509(18) Uani 1 1 d .
H13 H 0.8054 0.7518 -0.2009 0.061 Uiso 1 1 calc R
C3 C 1.0453(6) 0.7980(6) -0.0193(4) 0.0462(18) Uani 1 1 d .
C5 C 0.8690(7) 0.8621(6) 0.0689(4) 0.0435(17) Uani 1 1 d .
C1 C 1.1390(7) 0.8916(6) 0.1064(4) 0.0489(19) Uani 1 1 d .
C7 C 1.2662(7) 0.9489(7) 0.1631(5) 0.059(2) Uani 1 1 d .
O2 O 1.4008(4) 0.9309(4) 0.1483(2) 0.0442(2) Uani 1 1 d .
C2 C 1.1640(6) 0.8399(6) 0.0362(4) 0.0489(19) Uani 1 1 d .
H2 H 1.2633 0.8328 0.0255 0.059 Uiso 1 1 calc R
C6 C 0.9932(8) 0.9018(6) 0.1233(4) 0.0494(18) Uani 1 1 d .
H6 H 0.9766 0.9352 0.1712 0.059 Uiso 1 1 calc R
O1 O 1.2399(5) 1.0100(5) 0.2203(3) 0.0675(15) Uani 1 1 d .
C14 C 0.9688(8) 0.5260(8) -0.1123(4) 0.072(2) Uani 1 1 d .
H14 H 1.0448 0.4831 -0.0797 0.086 Uiso 1 1 calc R
C15 C 0.8387(8) 0.4759(7) -0.1499(4) 0.073(3) Uani 1 1 d .
H15 H 0.8105 0.3906 -0.1478 0.088 Uiso 1 1 calc R
N1 N 0.6392(5) 0.7540(6) 0.1016(3) 0.0457(13) Uani 1 1 d .
C8 C 0.7080(7) 0.8753(6) 0.0872(4) 0.0517(19) Uani 1 1 d .
H8A H 0.7090 0.9291 0.1330 0.062 Uiso 1 1 calc R
H8B H 0.6461 0.9172 0.0437 0.062 Uiso 1 1 calc R
C11 C 0.5629(10) 0.6765(8) 0.0466(4) 0.099(3) Uani 1 1 d .
H11 H 0.5470 0.6900 -0.0072 0.118 Uiso 1 1 calc R
N2 N 0.5549(6) 0.5904(5) 0.1616(3) 0.0531(16) Uani 1 1 d .
C9 C 0.6270(7) 0.6995(7) 0.1696(4) 0.0483(18) Uani 1 1 d .
H9 H 0.6656 0.7349 0.2178 0.058 Uiso 1 1 calc R
C10 C 0.5143(10) 0.5759(8) 0.0851(4) 0.103(3) Uani 1 1 d .
H10 H 0.4604 0.5067 0.0614 0.123 Uiso 1 1 calc R

loop_
_atom_site_aniso_label
_atom_site_aniso_U_11
_atom_site_aniso_U_22
_atom_site_aniso_U_33
_atom_site_aniso_U_23
_atom_site_aniso_U_13
_atom_site_aniso_U_12
C12 0.035(4) 0.087(6) 0.072(5) -0.011(5) 0.012(3) -0.017(5)
Cd1 0.0323(4) 0.0443(5) 0.0522(5) 0.000 -0.0067(3) 0.000
Cd2 0.0374(4) 0.0448(5) 0.0345(4) 0.000 0.0023(3) 0.000
Cl1 0.0509(9) 0.0573(11) 0.0370(8) 0.0038(10) 0.0147(6) 0.0096(10)
N4 0.034(3) 0.048(4) 0.063(4) -0.003(3) -0.004(3) 0.000(3)
N3 0.034(3) 0.061(4) 0.054(4) -0.009(3) 0.005(3) -0.002(3)
C4 0.039(4) 0.057(5) 0.052(4) -0.006(4) -0.003(3) -0.010(4)
C13 0.042(4) 0.058(5) 0.054(5) 0.007(4) 0.010(3) 0.007(4)
C3 0.031(4) 0.053(5) 0.054(4) -0.006(4) 0.002(3) -0.007(3)
C5 0.041(4) 0.036(4) 0.052(4) 0.005(3) 0.001(3) -0.007(3)
C1 0.030(4) 0.043(4) 0.068(5) 0.004(4) -0.011(3) -0.012(3)
C7 0.035(4) 0.051(5) 0.082(6) -0.003(5) -0.017(4) 0.002(4)
O2 0.0323(4) 0.0443(5) 0.0522(5) 0.000 -0.0067(3) 0.000
C2 0.027(4) 0.047(4) 0.070(5) 0.009(4) -0.003(3) -0.003(3)
C6 0.067(5) 0.037(4) 0.041(4) 0.005(3) -0.004(4) -0.014(4)
O1 0.052(3) 0.080(4) 0.064(4) -0.011(3) -0.012(3) -0.022(3)
C14 0.063(5) 0.069(6) 0.077(6) -0.002(5) -0.012(4) 0.018(5)
C15 0.070(6) 0.048(5) 0.093(6) -0.004(5) -0.015(5) 0.010(5)
N1 0.043(3) 0.052(3) 0.041(3) 0.001(4) 0.000(2) -0.010(3)
C8 0.046(4) 0.047(5) 0.064(5) -0.003(4) 0.014(4) -0.006(4)
C11 0.155(8) 0.106(7) 0.032(4) -0.005(5) 0.005(5) -0.066(7)
N2 0.075(4) 0.052(4) 0.030(3) -0.002(3) -0.002(3) -0.014(3)
C9 0.048(4) 0.064(5) 0.032(4) -0.009(4) 0.001(3) -0.003(4)
C10 0.177(9) 0.086(7) 0.042(5) 0.003(5) 0.007(5) -0.068(7)

loop_
_atom_type_symbol
_atom_type_description
_atom_type_scat_dispersion_real
_atom_type_scat_dispersion_imag
_atom_type_scat_source
C C 0.0033 0.0016 'International Tables Vol C Tables 4.2.6.8 and 6.1.1.4'
H H 0.0000 0.0000 'International Tables Vol C Tables 4.2.6.8 and 6.1.1.4'
N N 0.0061 0.0033 'International Tables Vol C Tables 4.2.6.8 and 6.1.1.4'
O O 0.0106 0.0060 'International Tables Vol C Tables 4.2.6.8 and 6.1.1.4'
Cd Cd -0.8075 1.2024 'International Tables Vol C Tables 4.2.6.8 and 6.1.1.4'
Cl Cl 0.1484 0.1585 'International Tables Vol C Tables 4.2.6.8 and 6.1.1.4'

loop_
_geom_angle_atom_site_label_1
_geom_angle_atom_site_label_2
_geom_angle_atom_site_label_3
_geom_angle
_geom_angle_site_symmetry_1
_geom_angle_site_symmetry_3
N3 C12 C3 115.0(5) . .
N3 C12 H12A 108.5 . .
C3 C12 H12A 108.5 . .
N3 C12 H12B 108.5 . .
C3 C12 H12B 108.5 . .
H12A C12 H12B 107.5 . .
O2 Cd1 O2 104.22(18) . 2_855
O2 Cd1 O1 55.36(16) . .
O2 Cd1 O1 104.67(15) 2_855 .
O2 Cd1 O1 104.67(15) . 2_855
O2 Cd1 O1 55.36(16) 2_855 2_855
O1 Cd1 O1 150.3(3) . 2_855
O2 Cd1 Cl1 147.98(10) . 2_855
O2 Cd1 Cl1 91.62(10) 2_855 2_855
O1 Cd1 Cl1 94.01(13) . 2_855
O1 Cd1 Cl1 107.22(12) 2_855 2_855
O2 Cd1 Cl1 91.62(10) . .
O2 Cd1 Cl1 147.98(10) 2_855 .
O1 Cd1 Cl1 107.22(12) . .
O1 Cd1 Cl1 94.01(14) 2_855 .
Cl1 Cd1 Cl1 88.98(7) 2_855 .
O2 Cd1 C7 28.27(18) . .
O2 Cd1 C7 108.03(17) 2_855 .
O1 Cd1 C7 27.19(18) . .
O1 Cd1 C7 130.61(19) 2_855 .
Cl1 Cd1 C7 120.34(18) 2_855 .
Cl1 Cd1 C7 99.12(16) . .
O2 Cd1 C7 108.03(17) . 2_855
O2 Cd1 C7 28.27(18) 2_855 2_855
O1 Cd1 C7 130.61(19) . 2_855
O1 Cd1 C7 27.19(18) 2_855 2_855
Cl1 Cd1 C7 99.12(16) 2_855 2_855
Cl1 Cd1 C7 120.34(18) . 2_855
C7 Cd1 C7 124.6(3) . 2_855
N2 Cd2 N2 92.8(3) 2_765 1_665
N2 Cd2 N4 91.47(18) 2_765 3_775
N2 Cd2 N4 91.34(19) 1_665 3_775
N2 Cd2 N4 91.34(19) 2_765 4_676
N2 Cd2 N4 91.47(18) 1_665 4_676
N4 Cd2 N4 175.9(3) 3_775 4_676
N2 Cd2 Cl1 174.02(14) 2_765 .
N2 Cd2 Cl1 92.91(14) 1_665 .
N4 Cd2 Cl1 86.58(13) 3_775 .
N4 Cd2 Cl1 90.33(14) 4_676 .
N2 Cd2 Cl1 92.91(14) 2_765 2_855
N2 Cd2 Cl1 174.02(14) 1_665 2_855
N4 Cd2 Cl1 90.33(14) 3_775 2_855
N4 Cd2 Cl1 86.58(13) 4_676 2_855
Cl1 Cd2 Cl1 81.46(7) . 2_855
Cd1 Cl1 Cd2 94.78(5) . .
C13 N4 C15 104.8(5) . .
C13 N4 Cd2 125.3(4) . 3_775
C15 N4 Cd2 128.6(5) . 3_775
C13 N3 C14 106.0(5) . .
C13 N3 C12 127.1(6) . .
C14 N3 C12 126.1(6) . .
C5 C4 C3 122.2(6) . .
C5 C4 H4 118.9 . .
C3 C4 H4 118.9 . .
N4 C13 N3 112.7(6) . .
N4 C13 H13 123.7 . .
N3 C13 H13 123.7 . .
C4 C3 C2 117.2(6) . .
C4 C3 C12 121.5(5) . .
C2 C3 C12 121.1(6) . .
C4 C5 C6 118.3(6) . .
C4 C5 C8 121.2(5) . .
C6 C5 C8 120.5(6) . .
C2 C1 C6 119.8(5) . .
C2 C1 C7 121.9(6) . .
C6 C1 C7 118.1(7) . .
O1 C7 O2 122.2(6) . .
O1 C7 C1 121.2(7) . .
O2 C7 C1 116.6(7) . .
O1 C7 Cd1 62.0(3) . .
O2 C7 Cd1 60.6(3) . .
C1 C7 Cd1 173.2(5) . .
C7 O2 Cd1 91.2(4) . .
C1 C2 C3 121.9(6) . .
C1 C2 H2 119.0 . .
C3 C2 H2 119.0 . .
C1 C6 C5 120.5(7) . .
C1 C6 H6 119.7 . .
C5 C6 H6 119.7 . .
C7 O1 Cd1 90.8(4) . .
C15 C14 N3 106.5(6) . .
C15 C14 H14 126.8 . .
N3 C14 H14 126.8 . .
C14 C15 N4 110.0(6) . .
C14 C15 H15 125.0 . .
N4 C15 H15 125.0 . .
C9 N1 C11 105.4(6) . .
C9 N1 C8 128.5(6) . .
C11 N1 C8 126.0(6) . .
N1 C8 C5 113.0(5) . .
N1 C8 H8A 109.0 . .
C5 C8 H8A 109.0 . .
N1 C8 H8B 109.0 . .
C5 C8 H8B 109.0 . .
H8A C8 H8B 107.8 . .
C10 C11 N1 106.7(7) . .
C10 C11 H11 126.7 . .
N1 C11 H11 126.7 . .
C9 N2 C10 105.2(6) . .
C9 N2 Cd2 132.9(4) . 1_445
C10 N2 Cd2 121.8(5) . 1_445
N2 C9 N1 112.7(6) . .
N2 C9 H9 123.6 . .
N1 C9 H9 123.6 . .
C11 C10 N2 109.9(7) . .
C11 C10 H10 125.1 . .
N2 C10 H10 125.1 . .

loop_
_geom_bond_atom_site_label_1
_geom_bond_atom_site_label_2
_geom_bond_distance
_geom_bond_site_symmetry_2
C12 N3 1.457(7) .
C12 C3 1.486(8) .
C12 H12A 0.9700 .
C12 H12B 0.9700 .
Cd1 O2 2.341(4) .
Cd1 O2 2.341(4) 2_855
Cd1 O1 2.372(4) .
Cd1 O1 2.372(4) 2_855
Cd1 Cl1 2.5436(16) 2_855
Cd1 Cl1 2.5436(16) .
Cd1 C7 2.687(6) .
Cd1 C7 2.687(6) 2_855
Cd2 N2 2.304(5) 2_765
Cd2 N2 2.304(5) 1_665
Cd2 N4 2.333(4) 3_775
Cd2 N4 2.333(4) 4_676
Cd2 Cl1 2.7320(17) .
Cd2 Cl1 2.7320(17) 2_855
N4 C13 1.307(7) .
N4 C15 1.375(7) .
N4 Cd2 2.333(4) 3_775
N3 C13 1.345(6) .
N3 C14 1.374(8) .
C4 C5 1.381(8) .
C4 C3 1.400(8) .
C4 H4 0.9300 .
C13 H13 0.9300 .
C3 C2 1.389(7) .
C5 C6 1.404(7) .
C5 C8 1.516(8) .
C1 C2 1.376(8) .
C1 C6 1.373(9) .
C1 C7 1.508(8) .
C7 O1 1.228(8) .
C7 O2 1.273(7) .
C2 H2 0.9300 .
C6 H6 0.9300 .
C14 C15 1.347(8) .
C14 H14 0.9300 .
C15 H15 0.9300 .
N1 C9 1.325(7) .
N1 C11 1.354(8) .
N1 C8 1.447(7) .
C8 H8A 0.9700 .
C8 H8B 0.9700 .
C11 C10 1.350(9) .
C11 H11 0.9300 .
N2 C9 1.307(7) .
N2 C10 1.328(7) .
N2 Cd2 2.304(5) 1_445
C9 H9 0.9300 .
C10 H10 0.9300 .

loop_
_geom_torsion_atom_site_label_1
_geom_torsion_atom_site_label_2
_geom_torsion_atom_site_label_3
_geom_torsion_atom_site_label_4
_geom_torsion
_geom_torsion_site_symmetry_1
O2 Cd1 Cl1 Cd2 147.98(10) .
O2 Cd1 Cl1 Cd2 -91.4(2) 2_855
O1 Cd1 Cl1 Cd2 93.89(14) .
O1 Cd1 Cl1 Cd2 -107.19(12) 2_855
Cl1 Cd1 Cl1 Cd2 0.0 2_855
C7 Cd1 Cl1 Cd2 120.58(18) .
C7 Cd1 Cl1 Cd2 -99.97(18) 2_855
N2 Cd2 Cl1 Cd1 -19.8(12) 2_765
N2 Cd2 Cl1 Cd1 177.98(13) 1_665
N4 Cd2 Cl1 Cd1 -90.85(14) 3_775
N4 Cd2 Cl1 Cd1 86.49(13) 4_676
Cl1 Cd2 Cl1 Cd1 0.0 2_855
C3 C12 N3 C13 89.7(8) .
C3 C12 N3 C14 -78.8(9) .
C15 N4 C13 N3 -0.3(8) .
Cd2 N4 C13 N3 167.9(4) 3_775
C14 N3 C13 N4 -0.2(8) .
C12 N3 C13 N4 -170.5(6) .
C5 C4 C3 C2 -0.7(10) .
C5 C4 C3 C12 -176.5(6) .
N3 C12 C3 C4 -34.7(10) .
N3 C12 C3 C2 149.8(6) .
C3 C4 C5 C6 0.1(10) .
C3 C4 C5 C8 -179.9(6) .
C2 C1 C7 O1 169.9(7) .
C6 C1 C7 O1 -4.6(10) .
C2 C1 C7 O2 -9.8(10) .
C6 C1 C7 O2 175.8(6) .
C2 C1 C7 Cd1 54(5) .
C6 C1 C7 Cd1 -121(4) .
O2 Cd1 C7 O1 173.7(7) .
O2 Cd1 C7 O1 87.1(4) 2_855
O1 Cd1 C7 O1 146.5(4) 2_855
Cl1 Cd1 C7 O1 -15.9(5) 2_855
Cl1 Cd1 C7 O1 -110.1(4) .
C7 Cd1 C7 O1 112.9(5) 2_855
O2 Cd1 C7 O2 -86.6(4) 2_855
O1 Cd1 C7 O2 -173.7(7) .
O1 Cd1 C7 O2 -27.1(5) 2_855
Cl1 Cd1 C7 O2 170.4(3) 2_855
Cl1 Cd1 C7 O2 76.2(4) .
C7 Cd1 C7 O2 -60.8(3) 2_855
O2 Cd1 C7 C1 -67(4) .
O2 Cd1 C7 C1 -153(5) 2_855
O1 Cd1 C7 C1 120(5) .
O1 Cd1 C7 C1 -94(5) 2_855
Cl1 Cd1 C7 C1 104(5) 2_855
Cl1 Cd1 C7 C1 10(5) .
C7 Cd1 C7 C1 -127(5) 2_855
O1 C7 O2 Cd1 -6.6(7) .
C1 C7 O2 Cd1 173.0(5) .
O2 Cd1 O2 C7 101.7(4) 2_855
O1 Cd1 O2 C7 3.5(4) .
O1 Cd1 O2 C7 159.0(4) 2_855
Cl1 Cd1 O2 C7 -15.7(5) 2_855
Cl1 Cd1 O2 C7 -106.4(4) .
C7 Cd1 O2 C7 130.9(4) 2_855
C6 C1 C2 C3 0.5(10) .
C7 C1 C2 C3 -173.8(6) .
C4 C3 C2 C1 0.4(10) .
C12 C3 C2 C1 176.2(6) .
C2 C1 C6 C5 -1.2(10) .
C7 C1 C6 C5 173.4(6) .
C4 C5 C6 C1 0.9(9) .
C8 C5 C6 C1 -179.1(6) .
O2 C7 O1 Cd1 6.5(7) .
C1 C7 O1 Cd1 -173.1(6) .
O2 Cd1 O1 C7 -3.6(4) .
O2 Cd1 O1 C7 -101.0(4) 2_855
O1 Cd1 O1 C7 -57.6(4) 2_855
Cl1 Cd1 O1 C7 166.3(4) 2_855
Cl1 Cd1 O1 C7 76.1(4) .
C7 Cd1 O1 C7 -88.1(6) 2_855
C13 N3 C14 C15 0.6(9) .
C12 N3 C14 C15 171.0(6) .
N3 C14 C15 N4 -0.8(10) .
C13 N4 C15 C14 0.7(9) .
Cd2 N4 C15 C14 -166.9(5) 3_775
C9 N1 C8 C5 98.3(7) .
C11 N1 C8 C5 -87.1(8) .
C4 C5 C8 N1 71.1(8) .
C6 C5 C8 N1 -108.9(7) .
C9 N1 C11 C10 -2.6(9) .
C8 N1 C11 C10 -178.3(6) .
C10 N2 C9 N1 -2.1(8) .
Cd2 N2 C9 N1 176.7(4) 1_445
C11 N1 C9 N2 3.0(8) .
C8 N1 C9 N2 178.5(5) .
N1 C11 C10 N2 1.5(11) .
C9 N2 C10 C11 0.3(10) .
Cd2 N2 C10 C11 -178.6(6) 1_445
